data_4086201
loop_
_publ_author_name
'Song, Li-Cheng'
'Gu, Zhen-Chao'
'Zhang, Wei-Wei'
'Li, Qian-Li'
'Wang, Yong-Xiang'
'Wang, Hong-Fa'

_publ_section_title
;
 Synthesis, Structure, and Electrocatalysis of Butterfly [Fe2SP] Cluster
 Complexes Relevant to [FeFe]-Hydrogenases
;
_journal_issue 16
_journal_name_full Organometallics
_journal_page_first 4147
_journal_paper_doi 10.1021/acs.organomet.5b00560
_journal_volume 34
_journal_year 2015
_chemical_formula_sum 'C14 H9 Fe2 O7 P S'
_chemical_formula_weight 463.94
_chemical_name_systematic
; 
 ? 
;
_space_group_IT_number 14
_symmetry_cell_setting monoclinic
_symmetry_space_group_name_Hall '-P 2ybc'
_symmetry_space_group_name_H-M 'P 1 21/c 1'
_atom_sites_solution_hydrogens geom
_atom_sites_solution_primary direct
_atom_sites_solution_secondary difmap
_audit_creation_method SHELXL-97
_cell_angle_alpha 90.00
_cell_angle_beta 95.71(3)
_cell_angle_gamma 90.00
_cell_formula_units_Z 4
_cell_length_a 14.118(3)
_cell_length_b 8.3351(17)
_cell_length_c 14.943(3)
_cell_measurement_reflns_used 4940
_cell_measurement_temperature 293(2)
_cell_measurement_theta_max 27.8426
_cell_measurement_theta_min 2.7399
_cell_volume 1749.7(6)
_computing_cell_refinement crystalclear
_computing_data_collection crystalclear
_computing_data_reduction crystalclear
_computing_molecular_graphics 'Bruker SHELXTL'
_computing_publication_material 'Bruker SHELXTL'
_computing_structure_refinement 'SHELXL-97 (Sheldrick, 1997)'
_computing_structure_solution 'SHELXS-97 (Sheldrick, 1990)'
_diffrn_ambient_temperature 293(2)
_diffrn_measured_fraction_theta_full 0.992
_diffrn_measured_fraction_theta_max 0.992
_diffrn_measurement_device_type 'rigaku saturn'
_diffrn_measurement_method '\w scans'
_diffrn_radiation_monochromator confocal
_diffrn_radiation_source 'rotating anode'
_diffrn_radiation_type MoK\a
_diffrn_radiation_wavelength 0.71073
_diffrn_reflns_av_R_equivalents 0.0430
_diffrn_reflns_av_sigmaI/netI 0.0391
_diffrn_reflns_limit_h_max 18
_diffrn_reflns_limit_h_min -18
_diffrn_reflns_limit_k_max 10
_diffrn_reflns_limit_k_min -10
_diffrn_reflns_limit_l_max 18
_diffrn_reflns_limit_l_min -19
_diffrn_reflns_number 16908
_diffrn_reflns_theta_full 27.90
_diffrn_reflns_theta_max 27.90
_diffrn_reflns_theta_min 2.74
_diffrn_standards_decay_% 0
_diffrn_standards_interval_count 0
_diffrn_standards_interval_time 0
_diffrn_standards_number 0
_exptl_absorpt_coefficient_mu 1.901
_exptl_absorpt_correction_T_max 0.8040
_exptl_absorpt_correction_T_min 0.7023
_exptl_absorpt_correction_type multi-scan
_exptl_absorpt_process_details crystalclear
_exptl_crystal_density_diffrn 1.761
_exptl_crystal_density_method 'not measured'
_exptl_crystal_description block
_exptl_crystal_F_000 928
_exptl_crystal_size_max 0.20
_exptl_crystal_size_mid 0.18
_exptl_crystal_size_min 0.12
_refine_diff_density_max 0.321
_refine_diff_density_min -0.323
_refine_diff_density_rms 0.065
_refine_ls_extinction_coef 0.0186(7)
_refine_ls_extinction_expression Fc^*^=kFc[1+0.001xFc^2^\l^3^/sin(2\q)]^-1/4^
_refine_ls_extinction_method SHELXL
_refine_ls_goodness_of_fit_ref 1.019
_refine_ls_hydrogen_treatment constr
_refine_ls_matrix_type full
_refine_ls_number_parameters 227
_refine_ls_number_reflns 4141
_refine_ls_number_restraints 0
_refine_ls_restrained_S_all 1.019
_refine_ls_R_factor_all 0.0480
_refine_ls_R_factor_gt 0.0331
_refine_ls_shift/su_max 0.005
_refine_ls_shift/su_mean 0.001
_refine_ls_structure_factor_coef Fsqd
_refine_ls_weighting_details 'calc w=1/[\s^2^(Fo^2^)+(0.0340P)^2^+0.0000P] where P=(Fo^2^+2Fc^2^)/3'
_refine_ls_weighting_scheme calc
_refine_ls_wR_factor_gt 0.0653
_refine_ls_wR_factor_ref 0.0712
_reflns_number_gt 3063
_reflns_number_total 4141
_reflns_threshold_expression >2sigma(I)
_cod_data_source_file om5b00560_si_002.cif
_cod_data_source_block 3
_cod_depositor_comments
;
The following automatic conversions were performed:

'_symmetry_cell_setting' value 'Monoclinic' changed to 'monoclinic'
according to
/usr/data/users/saulius/crontab/automatic-downloads/rss-feeds/ACS/lib/dictionaries/cif_core.dic
dictionary named 'cif_core.dic' version 2.4.2 from 2011-04-26.

'_exptl_absorpt_correction_type' value 'MULTI-SCAN' changed to
'multi-scan' according to
/usr/data/users/saulius/crontab/automatic-downloads/rss-feeds/ACS/lib/dictionaries/cif_core.dic
dictionary named 'cif_core.dic' version 2.4.2 from 2011-04-26.

'_refine_ls_hydrogen_treatment' value 'CONSTR' changed to 'constr'
according to
/usr/data/users/saulius/crontab/automatic-downloads/rss-feeds/ACS/lib/dictionaries/cif_core.dic
dictionary named 'cif_core.dic' version 2.4.2 from 2011-04-26.

Automatic conversion script
Id: cif_fix_values 3271 2015-04-21 07:52:19Z andrius 

 Adding full bibliography for 4086199--4086206.cif.
;
_cod_original_cell_volume 1749.6(6)
_cod_original_sg_symbol_H-M P2(1)/c
_cod_database_code 4086201

loop_
_symmetry_equiv_pos_as_xyz
'x, y, z'
'-x, y+1/2, -z+1/2'
'-x, -y, -z'
'x, -y-1/2, z-1/2'

loop_
_atom_site_label
_atom_site_type_symbol
_atom_site_fract_x
_atom_site_fract_y
_atom_site_fract_z
_atom_site_U_iso_or_equiv
_atom_site_adp_type
_atom_site_occupancy
_atom_site_symmetry_multiplicity
_atom_site_calc_flag
_atom_site_refinement_flags
Fe1 Fe 0.25251(2) 1.07983(4) 0.65445(2) 0.04067(11) Uani 1 1 d .
Fe2 Fe 0.32861(2) 0.87464(4) 0.551239(18) 0.03571(11) Uani 1 1 d .
P1 P 0.25886(4) 0.81939(6) 0.67155(3) 0.03371(14) Uani 1 1 d .
S1 S 0.41101(4) 1.03893(7) 0.65138(4) 0.04308(15) Uani 1 1 d .
O1 O 0.22367(14) 1.1751(2) 0.83771(12) 0.0737(6) Uani 1 1 d .
O2 O 0.05238(15) 1.0945(2) 0.58272(14) 0.0874(7) Uani 1 1 d .
O3 O 0.2824(2) 1.3898(3) 0.56625(17) 0.1069(8) Uani 1 1 d .
O4 O 0.37189(14) 1.0886(2) 0.40363(12) 0.0743(6) Uani 1 1 d .
O5 O 0.19069(15) 0.6964(3) 0.43167(11) 0.0819(7) Uani 1 1 d .
O6 O 0.47516(15) 0.6273(2) 0.55805(12) 0.0802(6) Uani 1 1 d .
O7 O 0.32611(10) 0.74951(18) 0.75783(8) 0.0428(4) Uani 1 1 d .
C1 C 0.23604(17) 1.1400(3) 0.76591(17) 0.0501(6) Uani 1 1 d .
C2 C 0.1309(2) 1.0839(3) 0.61139(17) 0.0556(7) Uani 1 1 d .
C3 C 0.2704(2) 1.2705(3) 0.59978(18) 0.0652(7) Uani 1 1 d .
C4 C 0.35525(16) 1.0084(3) 0.46095(15) 0.0468(5) Uani 1 1 d .
C5 C 0.24252(18) 0.7694(3) 0.47957(14) 0.0507(6) Uani 1 1 d .
C6 C 0.41702(19) 0.7228(3) 0.55342(14) 0.0481(6) Uani 1 1 d .
C7 C 0.46549(16) 0.9200(3) 0.74572(14) 0.0476(6) Uani 1 1 d .
H7A H 0.5014 0.8332 0.7221 0.057 Uiso 1 1 calc R
H7B H 0.5102 0.9874 0.7821 0.057 Uiso 1 1 calc R
C8 C 0.39670(16) 0.8500(3) 0.80494(14) 0.0480(6) Uani 1 1 d .
H8A H 0.4318 0.7877 0.8520 0.058 Uiso 1 1 calc R
H8B H 0.3651 0.9367 0.8334 0.058 Uiso 1 1 calc R
C9 C 0.15847(15) 0.6857(2) 0.67553(13) 0.0364(5) Uani 1 1 d .
C10 C 0.08026(16) 0.6975(3) 0.61062(14) 0.0463(5) Uani 1 1 d .
H10 H 0.0800 0.7740 0.5653 0.056 Uiso 1 1 calc R
C11 C 0.00327(18) 0.5956(3) 0.61364(18) 0.0570(7) Uani 1 1 d .
H11 H -0.0482 0.6032 0.5699 0.068 Uiso 1 1 calc R
C12 C 0.00242(19) 0.4836(3) 0.68048(19) 0.0633(7) Uani 1 1 d .
H12 H -0.0499 0.4163 0.6824 0.076 Uiso 1 1 calc R
C13 C 0.0782(2) 0.4703(3) 0.74441(18) 0.0603(7) Uani 1 1 d .
H13 H 0.0774 0.3937 0.7895 0.072 Uiso 1 1 calc R
C14 C 0.15651(17) 0.5710(3) 0.74230(15) 0.0467(6) Uani 1 1 d .
H14 H 0.2079 0.5612 0.7860 0.056 Uiso 1 1 calc R

loop_
_atom_site_aniso_label
_atom_site_aniso_U_11
_atom_site_aniso_U_22
_atom_site_aniso_U_33
_atom_site_aniso_U_23
_atom_site_aniso_U_13
_atom_site_aniso_U_12
Fe1 0.0431(2) 0.03157(18) 0.0472(2) -0.00214(13) 0.00369(15) -0.00055(13)
Fe2 0.03779(19) 0.03600(19) 0.03348(17) 0.00088(12) 0.00426(13) -0.00454(13)
P1 0.0352(3) 0.0325(3) 0.0334(3) 0.0004(2) 0.0035(2) -0.0029(2)
S1 0.0412(3) 0.0400(3) 0.0477(3) -0.0019(2) 0.0027(2) -0.0102(2)
O1 0.0748(14) 0.0850(15) 0.0619(11) -0.0225(10) 0.0093(10) 0.0011(11)
O2 0.0634(14) 0.0837(15) 0.1082(16) -0.0050(12) -0.0264(12) 0.0134(11)
O3 0.148(2) 0.0464(13) 0.1333(19) 0.0271(13) 0.0464(16) 0.0012(13)
O4 0.0726(14) 0.0813(14) 0.0718(12) 0.0365(10) 0.0208(10) -0.0023(10)
O5 0.0824(15) 0.1104(17) 0.0513(10) -0.0166(11) -0.0006(10) -0.0440(13)
O6 0.0942(17) 0.0696(14) 0.0757(13) -0.0115(10) 0.0037(11) 0.0386(11)
O7 0.0424(9) 0.0463(9) 0.0384(8) 0.0073(7) -0.0030(6) -0.0049(7)
C1 0.0443(14) 0.0443(14) 0.0611(15) -0.0082(12) 0.0020(12) -0.0007(11)
C2 0.0587(17) 0.0447(14) 0.0615(16) -0.0024(11) -0.0033(13) 0.0050(12)
C3 0.075(2) 0.0418(15) 0.0802(18) 0.0030(14) 0.0163(15) 0.0068(13)
C4 0.0408(13) 0.0494(14) 0.0503(13) 0.0053(12) 0.0044(10) -0.0012(11)
C5 0.0572(16) 0.0614(16) 0.0339(11) 0.0021(11) 0.0070(11) -0.0120(13)
C6 0.0580(16) 0.0494(14) 0.0367(12) -0.0056(10) 0.0043(11) 0.0012(12)
C7 0.0385(13) 0.0556(14) 0.0467(12) -0.0029(11) -0.0057(10) -0.0065(11)
C8 0.0459(14) 0.0577(15) 0.0386(12) 0.0008(11) -0.0041(11) 0.0007(11)
C9 0.0367(12) 0.0346(11) 0.0391(11) -0.0046(9) 0.0098(9) -0.0033(9)
C10 0.0439(14) 0.0509(14) 0.0442(12) -0.0002(10) 0.0056(10) -0.0051(11)
C11 0.0386(14) 0.0659(17) 0.0659(16) -0.0119(13) 0.0022(12) -0.0092(12)
C12 0.0484(16) 0.0526(16) 0.092(2) -0.0093(15) 0.0227(15) -0.0177(12)
C13 0.0589(18) 0.0490(15) 0.0760(17) 0.0144(13) 0.0221(14) -0.0091(12)
C14 0.0434(14) 0.0436(13) 0.0539(13) 0.0048(11) 0.0089(11) -0.0036(10)

loop_
_atom_type_symbol
_atom_type_description
_atom_type_scat_dispersion_real
_atom_type_scat_dispersion_imag
_atom_type_scat_source
C C 0.0033 0.0016 'International Tables Vol C Tables 4.2.6.8 and 6.1.1.4'
H H 0.0000 0.0000 'International Tables Vol C Tables 4.2.6.8 and 6.1.1.4'
O O 0.0106 0.0060 'International Tables Vol C Tables 4.2.6.8 and 6.1.1.4'
P P 0.1023 0.0942 'International Tables Vol C Tables 4.2.6.8 and 6.1.1.4'
S S 0.1246 0.1234 'International Tables Vol C Tables 4.2.6.8 and 6.1.1.4'
Fe Fe 0.3463 0.8444 'International Tables Vol C Tables 4.2.6.8 and 6.1.1.4'

loop_
_geom_angle_atom_site_label_1
_geom_angle_atom_site_label_2
_geom_angle_atom_site_label_3
_geom_angle
C2 Fe1 C1 97.03(12)
C2 Fe1 C3 89.57(12)
C1 Fe1 C3 102.22(11)
C2 Fe1 P1 95.08(8)
C1 Fe1 P1 100.27(8)
C3 Fe1 P1 156.28(9)
C2 Fe1 S1 156.52(9)
C1 Fe1 S1 106.42(8)
C3 Fe1 S1 86.63(9)
P1 Fe1 S1 79.87(2)
C2 Fe1 Fe2 103.84(8)
C1 Fe1 Fe2 147.18(8)
C3 Fe1 Fe2 102.97(9)
P1 Fe1 Fe2 53.34(2)
S1 Fe1 Fe2 54.81(2)
C5 Fe2 C6 95.55(11)
C5 Fe2 C4 92.02(10)
C6 Fe2 C4 104.71(11)
C5 Fe2 P1 93.15(8)
C6 Fe2 P1 102.02(8)
C4 Fe2 P1 152.13(8)
C5 Fe2 S1 167.58(9)
C6 Fe2 S1 96.03(8)
C4 Fe2 S1 89.37(8)
P1 Fe2 S1 80.06(3)
C5 Fe2 Fe1 112.63(9)
C6 Fe2 Fe1 141.96(7)
C4 Fe2 Fe1 99.48(8)
P1 Fe2 Fe1 53.46(2)
S1 Fe2 Fe1 55.00(2)
O7 P1 C9 98.66(9)
O7 P1 Fe2 116.85(6)
C9 P1 Fe2 125.18(7)
O7 P1 Fe1 117.44(6)
C9 P1 Fe1 126.33(7)
Fe2 P1 Fe1 73.20(2)
C7 S1 Fe2 109.32(8)
C7 S1 Fe1 113.94(8)
Fe2 S1 Fe1 70.19(3)
C8 O7 P1 120.10(13)
O1 C1 Fe1 178.0(2)
O2 C2 Fe1 176.7(2)
O3 C3 Fe1 179.3(3)
O4 C4 Fe2 178.5(2)
O5 C5 Fe2 176.3(3)
O6 C6 Fe2 177.3(2)
C8 C7 S1 114.79(16)
C8 C7 H7A 108.6
S1 C7 H7A 108.6
C8 C7 H7B 108.6
S1 C7 H7B 108.6
H7A C7 H7B 107.5
O7 C8 C7 113.47(17)
O7 C8 H8A 108.9
C7 C8 H8A 108.9
O7 C8 H8B 108.9
C7 C8 H8B 108.9
H8A C8 H8B 107.7
C14 C9 C10 118.5(2)
C14 C9 P1 121.41(16)
C10 C9 P1 120.08(16)
C11 C10 C9 120.2(2)
C11 C10 H10 119.9
C9 C10 H10 119.9
C12 C11 C10 120.4(2)
C12 C11 H11 119.8
C10 C11 H11 119.8
C13 C12 C11 120.2(2)
C13 C12 H12 119.9
C11 C12 H12 119.9
C12 C13 C14 120.3(2)
C12 C13 H13 119.9
C14 C13 H13 119.9
C9 C14 C13 120.4(2)
C9 C14 H14 119.8
C13 C14 H14 119.8

loop_
_geom_bond_atom_site_label_1
_geom_bond_atom_site_label_2
_geom_bond_distance
Fe1 C2 1.773(3)
Fe1 C1 1.777(3)
Fe1 C3 1.816(3)
Fe1 P1 2.1866(8)
Fe1 S1 2.2684(8)
Fe1 Fe2 2.6052(6)
Fe2 C5 1.771(2)
Fe2 C6 1.776(3)
Fe2 C4 1.818(2)
Fe2 P1 2.1831(8)
Fe2 S1 2.2631(8)
P1 O7 1.6307(14)
P1 C9 1.809(2)
S1 C7 1.829(2)
O1 C1 1.142(3)
O2 C2 1.151(3)
O3 C3 1.133(3)
O4 C4 1.130(3)
O5 C5 1.146(2)
O6 C6 1.140(3)
O7 C8 1.432(2)
C7 C8 1.496(3)
C7 H7A 0.9700
C7 H7B 0.9700
C8 H8A 0.9700
C8 H8B 0.9700
C9 C14 1.384(3)
C9 C10 1.399(3)
C10 C11 1.384(3)
C10 H10 0.9300
C11 C12 1.368(4)
C11 H11 0.9300
C12 C13 1.366(4)
C12 H12 0.9300
C13 C14 1.391(3)
C13 H13 0.9300
C14 H14 0.9300

loop_
_geom_torsion_atom_site_label_1
_geom_torsion_atom_site_label_2
_geom_torsion_atom_site_label_3
_geom_torsion_atom_site_label_4
_geom_torsion
C2 Fe1 Fe2 C5 -9.58(12)
C1 Fe1 Fe2 C5 118.35(17)
C3 Fe1 Fe2 C5 -102.38(12)
P1 Fe1 Fe2 C5 76.41(8)
S1 Fe1 Fe2 C5 -178.72(8)
C2 Fe1 Fe2 C6 -144.24(16)
C1 Fe1 Fe2 C6 -16.3(2)
C3 Fe1 Fe2 C6 122.96(16)
P1 Fe1 Fe2 C6 -58.24(14)
S1 Fe1 Fe2 C6 46.62(14)
C2 Fe1 Fe2 C4 86.63(11)
C1 Fe1 Fe2 C4 -145.43(16)
C3 Fe1 Fe2 C4 -6.17(11)
P1 Fe1 Fe2 C4 172.63(7)
S1 Fe1 Fe2 C4 -82.50(8)
C2 Fe1 Fe2 P1 -86.00(9)
C1 Fe1 Fe2 P1 41.94(15)
C3 Fe1 Fe2 P1 -178.80(9)
S1 Fe1 Fe2 P1 104.87(3)
C2 Fe1 Fe2 S1 169.13(9)
C1 Fe1 Fe2 S1 -62.93(15)
C3 Fe1 Fe2 S1 76.33(9)
P1 Fe1 Fe2 S1 -104.87(3)
C5 Fe2 P1 O7 131.22(11)
C6 Fe2 P1 O7 34.86(10)
C4 Fe2 P1 O7 -128.44(16)
S1 Fe2 P1 O7 -59.25(7)
Fe1 Fe2 P1 O7 -112.75(7)
C5 Fe2 P1 C9 6.94(12)
C6 Fe2 P1 C9 -89.42(12)
C4 Fe2 P1 C9 107.28(17)
S1 Fe2 P1 C9 176.47(9)
Fe1 Fe2 P1 C9 122.97(9)
C5 Fe2 P1 Fe1 -116.03(9)
C6 Fe2 P1 Fe1 147.61(8)
C4 Fe2 P1 Fe1 -15.69(15)
S1 Fe2 P1 Fe1 53.50(2)
C2 Fe1 P1 O7 -144.50(11)
C1 Fe1 P1 O7 -46.39(10)
C3 Fe1 P1 O7 114.9(2)
S1 Fe1 P1 O7 58.65(7)
Fe2 Fe1 P1 O7 112.01(7)
C2 Fe1 P1 C9 -18.18(12)
C1 Fe1 P1 C9 79.93(12)
C3 Fe1 P1 C9 -118.8(2)
S1 Fe1 P1 C9 -175.03(8)
Fe2 Fe1 P1 C9 -121.67(8)
C2 Fe1 P1 Fe2 103.49(9)
C1 Fe1 P1 Fe2 -158.40(8)
C3 Fe1 P1 Fe2 2.9(2)
S1 Fe1 P1 Fe2 -53.36(3)
C5 Fe2 S1 C7 114.8(4)
C6 Fe2 S1 C7 -43.91(12)
C4 Fe2 S1 C7 -148.63(12)
P1 Fe2 S1 C7 57.28(9)
Fe1 Fe2 S1 C7 109.32(9)
C5 Fe2 S1 Fe1 5.5(4)
C6 Fe2 S1 Fe1 -153.23(8)
C4 Fe2 S1 Fe1 102.05(8)
P1 Fe2 S1 Fe1 -52.04(3)
C2 Fe1 S1 C7 -130.3(2)
C1 Fe1 S1 C7 46.80(11)
C3 Fe1 S1 C7 148.56(12)
P1 Fe1 S1 C7 -51.02(8)
Fe2 Fe1 S1 C7 -102.99(9)
C2 Fe1 S1 Fe2 -27.3(2)
C1 Fe1 S1 Fe2 149.79(8)
C3 Fe1 S1 Fe2 -108.46(9)
P1 Fe1 S1 Fe2 51.96(2)
C9 P1 O7 C8 -155.47(16)
Fe2 P1 O7 C8 67.62(17)
Fe1 P1 O7 C8 -16.52(18)
C2 Fe1 C1 O1 55(7)
C3 Fe1 C1 O1 146(7)
P1 Fe1 C1 O1 -41(7)
S1 Fe1 C1 O1 -124(7)
Fe2 Fe1 C1 O1 -74(7)
C1 Fe1 C2 O2 84(4)
C3 Fe1 C2 O2 -18(4)
P1 Fe1 C2 O2 -175(4)
S1 Fe1 C2 O2 -99(4)
Fe2 Fe1 C2 O2 -121(4)
C2 Fe1 C3 O3 161(100)
C1 Fe1 C3 O3 64(25)
P1 Fe1 C3 O3 -97(25)
S1 Fe1 C3 O3 -42(25)
Fe2 Fe1 C3 O3 -95(25)
C5 Fe2 C4 O4 -47(8)
C6 Fe2 C4 O4 50(8)
P1 Fe2 C4 O4 -147(8)
S1 Fe2 C4 O4 146(8)
Fe1 Fe2 C4 O4 -160(8)
C6 Fe2 C5 O5 -21(3)
C4 Fe2 C5 O5 84(3)
P1 Fe2 C5 O5 -124(3)
S1 Fe2 C5 O5 180(100)
Fe1 Fe2 C5 O5 -175(3)
C5 Fe2 C6 O6 -152(6)
C4 Fe2 C6 O6 114(6)
P1 Fe2 C6 O6 -58(6)
S1 Fe2 C6 O6 23(6)
Fe1 Fe2 C6 O6 -13(6)
Fe2 S1 C7 C8 -69.16(18)
Fe1 S1 C7 C8 7.11(19)
P1 O7 C8 C7 -55.8(2)
S1 C7 C8 O7 57.5(2)
O7 P1 C9 C14 1.9(2)
Fe2 P1 C9 C14 133.72(16)
Fe1 P1 C9 C14 -131.73(16)
O7 P1 C9 C10 -178.49(17)
Fe2 P1 C9 C10 -46.7(2)
Fe1 P1 C9 C10 47.8(2)
C14 C9 C10 C11 -0.3(3)
P1 C9 C10 C11 -179.86(18)
C9 C10 C11 C12 0.7(4)
C10 C11 C12 C13 -0.7(4)
C11 C12 C13 C14 0.3(4)
C10 C9 C14 C13 -0.1(3)
P1 C9 C14 C13 179.49(18)
C12 C13 C14 C9 0.1(4)
